data_7229708
loop_
_publ_author_name
'Fuentes Pineda, Rosinda'
'Troughton, Joel'
'Planells, Miquel'
'Sanchez-Molina Santos, Irene'
'Muhith, Farmin'
'Nichol, Gary S.'
'Haque, Saif'
'Watson, Trystan'
'Robertson, Neil'

_publ_section_title
;
 Effect of alkyl chain length on the properties of triphenylamine-based
 hole transport materials and their performance in perovskite solar cells.
;
_journal_issue 2
_journal_name_full 'Physical chemistry chemical physics : PCCP'
_journal_page_first 1252
_journal_page_last 1260
_journal_paper_doi 10.1039/c7cp07682g
_journal_volume 20
_journal_year 2018
_chemical_formula_moiety 'C52 H52 N2 O4'
_chemical_formula_sum 'C52 H52 N2 O4'
_chemical_formula_weight 768.95
_chemical_name_systematic iPrO-DATPA
_space_group_crystal_system triclinic
_space_group_IT_number 2
_space_group_name_Hall '-P 1'
_space_group_name_H-M_alt 'P -1'
_symmetry_space_group_name_Hall '-P 1'
_symmetry_space_group_name_H-M 'P -1'
_atom_sites_solution_hydrogens geom
_atom_sites_solution_primary direct
_atom_sites_solution_secondary difmap
_audit_creation_date 2015-06-26
_audit_creation_method
;
Olex2 1.2-beta
(compiled 2015.01.26 svn.r3150 for OlexSys, GUI svn.r4998)
;
_audit_update_record
;
2017-09-14 deposited with the CCDC.
2017-12-11 downloaded from the CCDC.
;
_cell_angle_alpha 100.569(2)
_cell_angle_beta 90.6323(17)
_cell_angle_gamma 94.7035(18)
_cell_formula_units_Z 4
_cell_length_a 12.4603(2)
_cell_length_b 14.8711(4)
_cell_length_c 24.3863(6)
_cell_measurement_reflns_used 19807
_cell_measurement_temperature 120.0
_cell_measurement_theta_max 30.7110
_cell_measurement_theta_min 3.3550
_cell_volume 4425.55(18)
_computing_cell_refinement
;
CrysAlisPro, Agilent Technologies,
Version 1.171.37.35e (release 07-10-2014 CrysAlis171 .NET)
(compiled Oct  7 2014,17:20:27)
;
_computing_data_collection
;
CrysAlisPro, Agilent Technologies,
Version 1.171.37.35e (release 07-10-2014 CrysAlis171 .NET)
(compiled Oct  7 2014,17:20:27)
;
_computing_data_reduction
;
CrysAlisPro, Agilent Technologies,
Version 1.171.37.35e (release 07-10-2014 CrysAlis171 .NET)
(compiled Oct  7 2014,17:20:27)
;
_computing_molecular_graphics 'Olex2 (Dolomanov et al., 2009)'
_computing_publication_material 'Olex2 (Dolomanov et al., 2009)'
_computing_structure_refinement 'ShelXL (Sheldrick, 2008)'
_computing_structure_solution 'ShelXT (Sheldrick, 2015)'
_diffrn_ambient_environment N~2~
_diffrn_ambient_temperature 120.0
_diffrn_detector 'CCD plate'
_diffrn_detector_area_resol_mean 5.1574
_diffrn_detector_type Atlas
_diffrn_measured_fraction_theta_full 0.998
_diffrn_measured_fraction_theta_max 0.998
_diffrn_measurement_details
;
#__ type_ start__ end____ width___ exp.time_
  1 omega  -44.00   61.00   0.5000   30.0000
omega____ theta____ kappa____ phi______ frames
    -      -13.0850   77.0000  -30.0000 210

#__ type_ start__ end____ width___ exp.time_
  2 omega  -87.00   18.00   0.5000   30.0000
omega____ theta____ kappa____ phi______ frames
    -      -13.0850  -77.0000 -120.0000 210

#__ type_ start__ end____ width___ exp.time_
  3 omega  -20.00   27.00   0.5000   30.0000
omega____ theta____ kappa____ phi______ frames
    -      -13.0850  -99.0000  120.0000 94

#__ type_ start__ end____ width___ exp.time_
  4 omega  -83.00   14.00   0.5000   30.0000
omega____ theta____ kappa____ phi______ frames
    -      -13.0850  -57.0000    0.0000 194

#__ type_ start__ end____ width___ exp.time_
  5 omega  -87.00   10.00   0.5000   30.0000
omega____ theta____ kappa____ phi______ frames
    -      -13.0850  -77.0000  120.0000 194

#__ type_ start__ end____ width___ exp.time_
  6 omega  -44.00   61.00   0.5000   30.0000
omega____ theta____ kappa____ phi______ frames
    -      -13.0850   77.0000   90.0000 210

#__ type_ start__ end____ width___ exp.time_
  7 omega  -40.00  -13.00   0.5000   30.0000
omega____ theta____ kappa____ phi______ frames
    -      -13.0850  -77.0000  150.0000 54

#__ type_ start__ end____ width___ exp.time_
  8 omega  -64.00  -37.00   0.5000   30.0000
omega____ theta____ kappa____ phi______ frames
    -      -13.0850  -19.0000   30.0000 54

#__ type_ start__ end____ width___ exp.time_
  9 omega  -87.00  -60.00   0.5000   30.0000
omega____ theta____ kappa____ phi______ frames
    -      -13.0850  -19.0000   90.0000 54

#__ type_ start__ end____ width___ exp.time_
 10 omega   -4.00   76.00   0.5000   30.0000
omega____ theta____ kappa____ phi______ frames
    -       14.6475   38.0000  -90.0000 160
;
_diffrn_measurement_device 'four-circle diffractometer'
_diffrn_measurement_device_type 'Rigaku Oxford Diffraction SuperNova'
_diffrn_measurement_method '\w scans'
_diffrn_orient_matrix_UB_11 -0.0036263000
_diffrn_orient_matrix_UB_12 0.0418790000
_diffrn_orient_matrix_UB_13 -0.0096311000
_diffrn_orient_matrix_UB_21 0.0566522000
_diffrn_orient_matrix_UB_22 0.0095074000
_diffrn_orient_matrix_UB_23 0.0033585000
_diffrn_orient_matrix_UB_31 0.0064848000
_diffrn_orient_matrix_UB_32 -0.0229619000
_diffrn_orient_matrix_UB_33 -0.0277854000
_diffrn_radiation_monochromator mirror
_diffrn_radiation_probe x-ray
_diffrn_radiation_type MoK\a
_diffrn_radiation_wavelength 0.71073
_diffrn_reflns_av_R_equivalents 0.0382
_diffrn_reflns_av_unetI/netI 0.0338
_diffrn_reflns_Laue_measured_fraction_full 0.998
_diffrn_reflns_Laue_measured_fraction_max 0.998
_diffrn_reflns_limit_h_max 16
_diffrn_reflns_limit_h_min -16
_diffrn_reflns_limit_k_max 19
_diffrn_reflns_limit_k_min -19
_diffrn_reflns_limit_l_max 32
_diffrn_reflns_limit_l_min -32
_diffrn_reflns_number 88294
_diffrn_reflns_point_group_measured_fraction_full 0.998
_diffrn_reflns_point_group_measured_fraction_max 0.998
_diffrn_reflns_theta_full 26.000
_diffrn_reflns_theta_max 28.282
_diffrn_reflns_theta_min 2.992
_diffrn_source 'SuperNova (Mo) X-ray Source'
_diffrn_source_current 0.8
_diffrn_source_voltage 50
_exptl_absorpt_coefficient_mu 0.072
_exptl_absorpt_correction_T_max 1.00000
_exptl_absorpt_correction_T_min 0.68870
_exptl_absorpt_correction_type multi-scan
_exptl_absorpt_process_details
;
CrysAlisPro, Agilent Technologies,
Version 1.171.37.35e (release 07-10-2014 CrysAlis171 .NET)
(compiled Oct  7 2014,17:20:27)
Empirical absorption correction using spherical harmonics,
 implemented in SCALE3 ABSPACK scaling algorithm.
Empirical absorption correction using spherical harmonics,
 implemented in SCALE3 ABSPACK scaling algorithm.
;
_exptl_crystal_colour orange
_exptl_crystal_colour_primary orange
_exptl_crystal_density_diffrn 1.154
_exptl_crystal_description block
_exptl_crystal_F_000 1640
_exptl_crystal_recrystallization_method 'The material was recrystallised from benzene by slow evaporation'
_exptl_crystal_size_max 0.5056
_exptl_crystal_size_mid 0.2263
_exptl_crystal_size_min 0.1028
_refine_diff_density_max 0.565
_refine_diff_density_min -0.259
_refine_diff_density_rms 0.051
_refine_ls_extinction_method none
_refine_ls_goodness_of_fit_ref 1.059
_refine_ls_hydrogen_treatment constr
_refine_ls_matrix_type full
_refine_ls_number_parameters 1061
_refine_ls_number_reflns 21939
_refine_ls_number_restraints 0
_refine_ls_restrained_S_all 1.059
_refine_ls_R_factor_all 0.0996
_refine_ls_R_factor_gt 0.0783
_refine_ls_shift/su_max 0.000
_refine_ls_shift/su_mean 0.000
_refine_ls_structure_factor_coef Fsqd
_refine_ls_weighting_details 'w=1/[\s^2^(Fo^2^)+(0.0845P)^2^+2.6882P] where P=(Fo^2^+2Fc^2^)/3'
_refine_ls_weighting_scheme calc
_refine_ls_wR_factor_gt 0.1920
_refine_ls_wR_factor_ref 0.2062
_reflns_Friedel_coverage 0.000
_reflns_number_gt 16792
_reflns_number_total 21939
_reflns_threshold_expression 'I > 2\s(I)'
_cod_data_source_file c7cp07682g2.cif
_cod_data_source_block nr15005
_cod_depositor_comments 'Adding full bibliography for 7229705--7229708.cif.'
_cod_original_cell_volume 4425.56(18)
_cod_database_code 7229708
_chemical_oxdiff_formula 'C52 H52 N2 O4'
_chemical_oxdiff_usercomment '@ 120 K iPrO-DATPA'
_shelx_space_group_comment
;
The symmetry employed for this shelxl refinement is uniquely defined
by the following loop, which should always be used as a source of
symmetry information in preference to the above space-group names.
They are only intended as comments.
;
_reflns_odcompleteness_completeness 99.85
_reflns_odcompleteness_iscentric 1
_reflns_odcompleteness_theta 28.22
_olex2_refinement_description
;
1. Fixed Uiso
 At 1.2 times of:
  All C(H) groups
 At 1.5 times of:
  All C(H,H,H) groups
2.a Ternary CH refined with riding coordinates:
 C16(H16), C17(H17), C41(H41), C42(H42), C116(H116), C117(H117), C166(H166),
 C167(H167)
2.b Aromatic/amide H refined with riding coordinates:
 C2(H2), C3(H3), C5(H5), C6(H6), C9(H9), C10(H10), C12(H12), C13(H13),
 C19(H19), C20(H20), C22(H22), C23(H23), C27(H27), C28(H28), C30(H30), C31(H31),
  C34(H34), C35(H35), C37(H37), C38(H38), C44(H44), C45(H45), C47(H47),
 C48(H48), C102(H102), C103(H103), C105(H105), C106(H106), C109(H109),
 C110(H110), C112(H112), C113(H113), C119(H119), C120(H120), C122(H122),
 C123(H123), C152(H152), C153(H153), C155(H155), C156(H156), C159(H159),
 C160(H160), C162(H162), C163(H163), C169(H169), C170(H170), C172(H172),
 C173(H173)
2.c Idealised Me refined as rotating group:
 C51(H51A,H51B,H51C), C52(H52A,H52B,H52C), C53(H53A,H53B,H53C), C54(H54A,H54B,
 H54C), C55(H55A,H55B,H55C), C56(H56A,H56B,H56C), C57(H57A,H57B,H57C), C58(H58A,
 H58B,H58C), C126(H12A,H12B,H12C), C127(H12D,H12E,H12F), C128(H12G,H12H,H12I),
 C129(H12J,H12K,H12L), C176(H17A,H17B,H17C), C177(H17D,H17E,H17F), C178(H17G,
 H17H,H17I), C179(H17J,H17K,H17L)
;
_shelx_shelxl_version_number 2014/7
_olex2_date_sample_data_collection 2015-06-25
_olex2_date_sample_submission 2015-06-01
_olex2_diffrn_ambient_temperature_device 'Oxford Cryosystems Cryostream 700+'
_olex2_exptl_crystal_mounting_method 'The crystal was mounted on a MITIGEN holder in oil'
_olex2_submission_original_sample_id iPrO-DATPA
_olex2_submission_special_instructions 'No special instructions were received'

loop_
_space_group_symop_operation_xyz
'x, y, z'
'-x, -y, -z'

loop_
_atom_site_label
_atom_site_type_symbol
_atom_site_fract_x
_atom_site_fract_y
_atom_site_fract_z
_atom_site_U_iso_or_equiv
_atom_site_adp_type
_atom_site_occupancy
_atom_site_site_symmetry_order
_atom_site_calc_flag
_atom_site_refinement_flags_posn
O14 O 0.03668(15) -0.01360(12) -0.08492(8) 0.0551(4) Uani 1 1 d .
O15 O 0.18992(17) 0.60854(13) -0.14636(7) 0.0581(5) Uani 1 1 d .
O39 O 1.17722(12) 0.94804(10) 0.53428(7) 0.0419(4) Uani 1 1 d .
O40 O 0.91421(14) 0.46615(12) 0.69730(7) 0.0495(4) Uani 1 1 d .
N7 N 0.16794(17) 0.35585(14) -0.00186(8) 0.0483(5) Uani 1 1 d .
N32 N 0.89397(14) 0.63100(12) 0.50952(7) 0.0367(4) Uani 1 1 d .
C1 C 0.0747(2) 0.07524(17) -0.06276(10) 0.0462(5) Uani 1 1 d .
C2 C 0.1790(2) 0.10205(18) -0.04184(11) 0.0502(6) Uani 1 1 d .
H2 H 0.2292 0.0575 -0.0410 0.060 Uiso 1 1 calc R
C3 C 0.2093(2) 0.19448(17) -0.02209(11) 0.0498(6) Uani 1 1 d .
H3 H 0.2812 0.2128 -0.0089 0.060 Uiso 1 1 calc R
C4 C 0.1367(2) 0.26046(16) -0.02122(10) 0.0450(5) Uani 1 1 d .
C5 C 0.0321(2) 0.23263(17) -0.04146(10) 0.0458(5) Uani 1 1 d .
H5 H -0.0187 0.2770 -0.0413 0.055 Uiso 1 1 calc R
C6 C 0.0013(2) 0.14109(17) -0.06184(10) 0.0472(5) Uani 1 1 d .
H6 H -0.0705 0.1230 -0.0753 0.057 Uiso 1 1 calc R
C8 C 0.1664(2) 0.41601(16) -0.04151(10) 0.0455(5) Uani 1 1 d .
C9 C 0.1295(2) 0.50291(17) -0.02643(10) 0.0469(5) Uani 1 1 d .
H9 H 0.0992 0.5201 0.0091 0.056 Uiso 1 1 calc R
C10 C 0.1365(2) 0.56446(17) -0.06283(10) 0.0489(6) Uani 1 1 d .
H10 H 0.1117 0.6237 -0.0519 0.059 Uiso 1 1 calc R
C11 C 0.1799(2) 0.54005(17) -0.11551(10) 0.0485(6) Uani 1 1 d .
C12 C 0.2099(2) 0.45221(18) -0.13233(11) 0.0548(6) Uani 1 1 d .
H12 H 0.2346 0.4334 -0.1690 0.066 Uiso 1 1 calc R
C13 C 0.2038(2) 0.39099(17) -0.09501(11) 0.0541(6) Uani 1 1 d .
H13 H 0.2259 0.3309 -0.1066 0.065 Uiso 1 1 calc R
C16 C 0.2498(2) 0.59440(19) -0.19751(11) 0.0539(6) Uani 1 1 d .
H16 H 0.3052 0.5504 -0.1947 0.065 Uiso 1 1 calc R
C17 C 0.1118(2) -0.08346(18) -0.09178(12) 0.0557(7) Uani 1 1 d .
H17 H 0.1567 -0.0766 -0.0568 0.067 Uiso 1 1 calc R
C18 C 0.23415(19) 0.38265(16) 0.04656(9) 0.0421(5) Uani 1 1 d .
C19 C 0.2257(2) 0.33209(17) 0.08976(10) 0.0487(6) Uani 1 1 d .
H19 H 0.1745 0.2802 0.0863 0.058 Uiso 1 1 calc R
C20 C 0.2905(2) 0.35655(17) 0.13724(10) 0.0469(5) Uani 1 1 d .
H20 H 0.2849 0.3205 0.1656 0.056 Uiso 1 1 calc R
C21 C 0.36431(18) 0.43379(16) 0.14398(9) 0.0416(5) Uani 1 1 d .
C22 C 0.37151(19) 0.48499(16) 0.10136(10) 0.0421(5) Uani 1 1 d .
H22 H 0.4208 0.5382 0.1055 0.050 Uiso 1 1 calc R
C23 C 0.30819(18) 0.45971(15) 0.05323(9) 0.0407(5) Uani 1 1 d .
H23 H 0.3151 0.4950 0.0245 0.049 Uiso 1 1 calc R
C24 C 0.43031(19) 0.46070(16) 0.19360(10) 0.0430(5) Uani 1 1 d .
C25 C 0.48470(19) 0.48489(16) 0.23578(10) 0.0428(5) Uani 1 1 d .
C26 C 1.10285(16) 0.87374(14) 0.52995(9) 0.0348(4) Uani 1 1 d .
C27 C 1.11538(17) 0.80225(15) 0.48534(9) 0.0368(4) Uani 1 1 d .
H27 H 1.1710 0.8084 0.4596 0.044 Uiso 1 1 calc R
C28 C 1.04742(17) 0.72248(15) 0.47837(9) 0.0369(4) Uani 1 1 d .
H28 H 1.0571 0.6737 0.4482 0.044 Uiso 1 1 calc R
C29 C 0.96491(17) 0.71348(14) 0.51543(9) 0.0349(4) Uani 1 1 d .
C30 C 0.95192(17) 0.78491(15) 0.55913(9) 0.0364(4) Uani 1 1 d .
H30 H 0.8954 0.7790 0.5844 0.044 Uiso 1 1 calc R
C31 C 1.01983(17) 0.86514(15) 0.56684(9) 0.0358(4) Uani 1 1 d .
H31 H 1.0098 0.9138 0.5970 0.043 Uiso 1 1 calc R
C33 C 0.89295(17) 0.58358(14) 0.55558(9) 0.0352(4) Uani 1 1 d .
C34 C 0.79996(18) 0.56638(15) 0.58391(9) 0.0385(5) Uani 1 1 d .
H34 H 0.7333 0.5831 0.5712 0.046 Uiso 1 1 calc R
C35 C 0.80262(18) 0.52510(15) 0.63051(10) 0.0408(5) Uani 1 1 d .
H35 H 0.7379 0.5125 0.6490 0.049 Uiso 1 1 calc R
C36 C 0.90038(19) 0.50216(14) 0.65016(9) 0.0389(5) Uani 1 1 d .
C37 C 0.99353(18) 0.51773(15) 0.62139(9) 0.0387(5) Uani 1 1 d .
H37 H 1.0602 0.5009 0.6339 0.046 Uiso 1 1 calc R
C38 C 0.98957(17) 0.55764(15) 0.57456(9) 0.0366(4) Uani 1 1 d .
H38 H 1.0537 0.5675 0.5550 0.044 Uiso 1 1 calc R
C41 C 0.8317(2) 0.47171(18) 0.73897(10) 0.0497(6) Uani 1 1 d .
H41 H 0.7907 0.5263 0.7374 0.060 Uiso 1 1 calc R
C42 C 1.17233(18) 1.02190(15) 0.58160(10) 0.0412(5) Uani 1 1 d .
H42 H 1.1565 0.9959 0.6159 0.049 Uiso 1 1 calc R
C43 C 0.81972(16) 0.60840(15) 0.46532(9) 0.0355(4) Uani 1 1 d .
C44 C 0.80115(18) 0.67117(16) 0.43071(9) 0.0405(5) Uani 1 1 d .
H44 H 0.8378 0.7309 0.4387 0.049 Uiso 1 1 calc R
C45 C 0.73076(18) 0.64819(17) 0.38529(10) 0.0432(5) Uani 1 1 d .
H45 H 0.7188 0.6925 0.3628 0.052 Uiso 1 1 calc R
C46 C 0.67689(17) 0.56050(16) 0.37197(9) 0.0406(5) Uani 1 1 d .
C47 C 0.69357(17) 0.49794(16) 0.40716(9) 0.0401(5) Uani 1 1 d .
H47 H 0.6565 0.4384 0.3992 0.048 Uiso 1 1 calc R
C48 C 0.76273(17) 0.52111(15) 0.45315(9) 0.0370(4) Uani 1 1 d .
H48 H 0.7719 0.4779 0.4767 0.044 Uiso 1 1 calc R
C49 C 0.60582(19) 0.53575(17) 0.32408(10) 0.0436(5) Uani 1 1 d .
C50 C 0.54825(19) 0.51270(16) 0.28315(10) 0.0437(5) Uani 1 1 d .
C51 C 0.1739(2) 0.5555(2) -0.24585(12) 0.0666(8) Uani 1 1 d .
H51A H 0.1430 0.4945 -0.2416 0.100 Uiso 1 1 calc GR
H51B H 0.2133 0.5505 -0.2807 0.100 Uiso 1 1 calc GR
H51C H 0.1160 0.5960 -0.2468 0.100 Uiso 1 1 calc GR
C52 C 0.3054(3) 0.6870(2) -0.20177(13) 0.0710(8) Uani 1 1 d .
H52A H 0.2513 0.7301 -0.2051 0.106 Uiso 1 1 calc GR
H52B H 0.3505 0.6808 -0.2347 0.106 Uiso 1 1 calc GR
H52C H 0.3507 0.7103 -0.1682 0.106 Uiso 1 1 calc GR
C53 C 0.1851(3) -0.0745(2) -0.14008(13) 0.0673(8) Uani 1 1 d .
H53A H 0.1417 -0.0821 -0.1746 0.101 Uiso 1 1 calc GR
H53B H 0.2361 -0.1219 -0.1437 0.101 Uiso 1 1 calc GR
H53C H 0.2248 -0.0137 -0.1331 0.101 Uiso 1 1 calc GR
C54 C 0.0449(3) -0.1749(2) -0.10080(16) 0.0750(9) Uani 1 1 d .
H54A H -0.0049 -0.1759 -0.0701 0.112 Uiso 1 1 calc GR
H54B H 0.0924 -0.2245 -0.1020 0.112 Uiso 1 1 calc GR
H54C H 0.0038 -0.1835 -0.1361 0.112 Uiso 1 1 calc GR
C55 C 0.8917(2) 0.4855(2) 0.79474(11) 0.0587(7) Uani 1 1 d .
H55A H 0.9400 0.4366 0.7944 0.088 Uiso 1 1 calc GR
H55B H 0.8399 0.4836 0.8245 0.088 Uiso 1 1 calc GR
H55C H 0.9340 0.5452 0.8014 0.088 Uiso 1 1 calc GR
C56 C 0.7556(2) 0.38614(19) 0.72757(13) 0.0586(7) Uani 1 1 d .
H56A H 0.7247 0.3782 0.6897 0.088 Uiso 1 1 calc GR
H56B H 0.6977 0.3916 0.7546 0.088 Uiso 1 1 calc GR
H56C H 0.7949 0.3329 0.7310 0.088 Uiso 1 1 calc GR
C57 C 1.08528(19) 1.08308(16) 0.57160(10) 0.0446(5) Uani 1 1 d .
H57A H 1.1020 1.1098 0.5385 0.067 Uiso 1 1 calc GR
H57B H 1.0820 1.1323 0.6041 0.067 Uiso 1 1 calc GR
H57C H 1.0156 1.0466 0.5657 0.067 Uiso 1 1 calc GR
C58 C 1.2834(2) 1.07295(19) 0.58757(13) 0.0580(7) Uani 1 1 d .
H58A H 1.3371 1.0308 0.5933 0.087 Uiso 1 1 calc GR
H58B H 1.2855 1.1237 0.6196 0.087 Uiso 1 1 calc GR
H58C H 1.2993 1.0974 0.5536 0.087 Uiso 1 1 calc GR
O114 O 0.49524(12) 0.65545(11) 0.54942(6) 0.0436(4) Uani 1 1 d .
O115 O 1.20152(12) 0.88322(11) 0.69138(7) 0.0450(4) Uani 1 1 d .
N107 N 0.76569(14) 0.81292(13) 0.73261(7) 0.0393(4) Uani 1 1 d .
C101 C 0.56477(17) 0.69866(15) 0.59179(9) 0.0382(5) Uani 1 1 d .
C102 C 0.56351(17) 0.65840(15) 0.63895(9) 0.0374(4) Uani 1 1 d .
H102 H 0.5165 0.6050 0.6397 0.045 Uiso 1 1 calc R
C103 C 0.63002(17) 0.69516(15) 0.68489(9) 0.0380(5) Uani 1 1 d .
H103 H 0.6293 0.6663 0.7166 0.046 Uiso 1 1 calc R
C104 C 0.69761(17) 0.77397(15) 0.68466(9) 0.0364(4) Uani 1 1 d .
C105 C 0.69886(18) 0.81385(16) 0.63770(10) 0.0419(5) Uani 1 1 d .
H105 H 0.7443 0.8683 0.6375 0.050 Uiso 1 1 calc R
C106 C 0.63459(18) 0.77572(17) 0.59066(10) 0.0438(5) Uani 1 1 d .
H106 H 0.6387 0.8024 0.5581 0.053 Uiso 1 1 calc R
C108 C 0.87863(17) 0.82907(15) 0.72360(8) 0.0355(4) Uani 1 1 d .
C109 C 0.92781(17) 0.91801(15) 0.73066(8) 0.0367(4) Uani 1 1 d .
H109 H 0.8871 0.9688 0.7430 0.044 Uiso 1 1 calc R
C110 C 1.03556(17) 0.93250(15) 0.71972(9) 0.0368(4) Uani 1 1 d .
H110 H 1.0688 0.9934 0.7247 0.044 Uiso 1 1 calc R
C111 C 1.09627(17) 0.85833(15) 0.70139(8) 0.0364(4) Uani 1 1 d .
C112 C 1.04795(18) 0.76980(15) 0.69461(9) 0.0406(5) Uani 1 1 d .
H112 H 1.0886 0.7189 0.6822 0.049 Uiso 1 1 calc R
C113 C 0.93914(19) 0.75567(15) 0.70607(9) 0.0406(5) Uani 1 1 d .
H113 H 0.9061 0.6948 0.7018 0.049 Uiso 1 1 calc R
C116 C 1.27456(19) 0.81286(17) 0.67389(10) 0.0460(5) Uani 1 1 d .
H116 H 1.2626 0.7628 0.6961 0.055 Uiso 1 1 calc R
C117 C 0.5034(2) 0.67758(18) 0.49417(10) 0.0485(6) Uani 1 1 d .
H117 H 0.5809 0.6871 0.4847 0.058 Uiso 1 1 calc R
C118 C 0.72096(18) 0.84869(15) 0.78328(9) 0.0392(5) Uani 1 1 d .
C119 C 0.6098(2) 0.85490(19) 0.78708(11) 0.0511(6) Uani 1 1 d .
H119 H 0.5646 0.8368 0.7546 0.061 Uiso 1 1 calc R
C120 C 0.5652(2) 0.8872(2) 0.83773(12) 0.0582(7) Uani 1 1 d .
H120 H 0.4895 0.8902 0.8396 0.070 Uiso 1 1 calc R
C121 C 0.6286(2) 0.91544(17) 0.88611(10) 0.0530(6) Uani 1 1 d .
C122 C 0.7392(2) 0.91068(17) 0.88233(10) 0.0481(6) Uani 1 1 d .
H122 H 0.7841 0.9301 0.9148 0.058 Uiso 1 1 calc R
C123 C 0.7848(2) 0.87784(16) 0.83173(9) 0.0419(5) Uani 1 1 d .
H123 H 0.8606 0.8751 0.8300 0.050 Uiso 1 1 calc R
C124 C 0.5781(3) 0.95096(19) 0.93719(11) 0.0609(7) Uani 1 1 d .
C125 C 0.5288(3) 0.9822(2) 0.97707(12) 0.0652(8) Uani 1 1 d .
C126 C 1.2598(2) 0.77377(19) 0.61283(11) 0.0527(6) Uani 1 1 d .
H12A H 1.1858 0.7463 0.6051 0.079 Uiso 1 1 calc GR
H12B H 1.3101 0.7266 0.6022 0.079 Uiso 1 1 calc GR
H12C H 1.2741 0.8228 0.5913 0.079 Uiso 1 1 calc GR
C127 C 1.3856(2) 0.8623(3) 0.68750(15) 0.0755(10) Uani 1 1 d .
H12D H 1.3976 0.9101 0.6649 0.113 Uiso 1 1 calc GR
H12E H 1.4403 0.8183 0.6793 0.113 Uiso 1 1 calc GR
H12F H 1.3908 0.8905 0.7272 0.113 Uiso 1 1 calc GR
C128 C 0.4494(2) 0.5949(2) 0.45495(11) 0.0583(7) Uani 1 1 d .
H12G H 0.4844 0.5399 0.4593 0.087 Uiso 1 1 calc GR
H12H H 0.4557 0.6045 0.4164 0.087 Uiso 1 1 calc GR
H12I H 0.3731 0.5870 0.4638 0.087 Uiso 1 1 calc GR
C129 C 0.4484(3) 0.7619(2) 0.49160(13) 0.0652(7) Uani 1 1 d .
H12J H 0.3705 0.7486 0.4942 0.098 Uiso 1 1 calc GR
H12K H 0.4640 0.7819 0.4562 0.098 Uiso 1 1 calc GR
H12L H 0.4745 0.8106 0.5227 0.098 Uiso 1 1 calc GR
O164 O 1.28514(13) 1.25334(13) 0.76866(8) 0.0545(4) Uani 1 1 d .
O165 O 0.65009(16) 1.29235(13) 0.96273(8) 0.0590(5) Uani 1 1 d .
N157 N 0.84265(14) 1.15178(13) 0.76249(7) 0.0367(4) Uani 1 1 d .
C151 C 1.17796(18) 1.22280(16) 0.76827(10) 0.0425(5) Uani 1 1 d .
C152 C 1.11256(19) 1.25478(17) 0.73072(10) 0.0459(5) Uani 1 1 d .
H152 H 1.1436 1.2935 0.7071 0.055 Uiso 1 1 calc R
C153 C 1.00293(18) 1.23086(16) 0.72742(9) 0.0423(5) Uani 1 1 d .
H153 H 0.9590 1.2530 0.7016 0.051 Uiso 1 1 calc R
C154 C 0.95683(17) 1.17430(15) 0.76194(9) 0.0362(4) Uani 1 1 d .
C155 C 1.02216(18) 1.14270(15) 0.79929(9) 0.0377(5) Uani 1 1 d .
H155 H 0.9911 1.1037 0.8227 0.045 Uiso 1 1 calc R
C156 C 1.13260(18) 1.16714(15) 0.80306(9) 0.0406(5) Uani 1 1 d .
H156 H 1.1764 1.1458 0.8293 0.049 Uiso 1 1 calc R
C158 C 0.79258(17) 1.18291(15) 0.81466(8) 0.0361(4) Uani 1 1 d .
C159 C 0.71849(19) 1.12690(16) 0.83723(10) 0.0437(5) Uani 1 1 d .
H159 H 0.7005 1.0655 0.8186 0.052 Uiso 1 1 calc R
C160 C 0.6696(2) 1.16035(18) 0.88753(10) 0.0480(6) Uani 1 1 d .
H160 H 0.6181 1.1219 0.9029 0.058 Uiso 1 1 calc R
C161 C 0.6968(2) 1.24971(17) 0.91479(10) 0.0465(5) Uani 1 1 d .
C162 C 0.7736(2) 1.30417(17) 0.89343(10) 0.0470(5) Uani 1 1 d .
H162 H 0.7941 1.3647 0.9129 0.056 Uiso 1 1 calc R
C163 C 0.82107(19) 1.27123(16) 0.84387(9) 0.0422(5) Uani 1 1 d .
H163 H 0.8741 1.3095 0.8294 0.051 Uiso 1 1 calc R
C166 C 0.5970(2) 1.2379(2) 0.99873(11) 0.0549(6) Uani 1 1 d .
H166 H 0.5461 1.1890 0.9764 0.066 Uiso 1 1 calc R
C167 C 1.36147(19) 1.21674(18) 0.80141(12) 0.0527(6) Uani 1 1 d .
H167 H 1.3332 1.2164 0.8396 0.063 Uiso 1 1 calc R
C168 C 0.78139(16) 1.12404(15) 0.71285(9) 0.0352(4) Uani 1 1 d .
C169 C 0.82866(17) 1.08210(15) 0.66367(9) 0.0354(4) Uani 1 1 d .
H169 H 0.9034 1.0735 0.6640 0.043 Uiso 1 1 calc R
C170 C 0.76809(17) 1.05316(15) 0.61486(9) 0.0372(4) Uani 1 1 d .
H170 H 0.8020 1.0258 0.5820 0.045 Uiso 1 1 calc R
C171 C 0.65798(18) 1.06344(16) 0.61313(9) 0.0401(5) Uani 1 1 d .
C172 C 0.61121(19) 1.10533(18) 0.66210(10) 0.0476(6) Uani 1 1 d .
H172 H 0.5364 1.1134 0.6618 0.057 Uiso 1 1 calc R
C173 C 0.67125(18) 1.13524(17) 0.71086(10) 0.0446(5) Uani 1 1 d .
H173 H 0.6373 1.1638 0.7434 0.054 Uiso 1 1 calc R
C174 C 0.59308(19) 1.03368(17) 0.56338(10) 0.0442(5) Uani 1 1 d .
C175 C 0.53353(19) 1.01151(17) 0.52314(10) 0.0446(5) Uani 1 1 d .
C176 C 0.5355(3) 1.3019(2) 1.03939(13) 0.0732(9) Uani 1 1 d .
H17A H 0.5861 1.3482 1.0622 0.110 Uiso 1 1 calc GR
H17B H 0.4944 1.2668 1.0636 0.110 Uiso 1 1 calc GR
H17C H 0.4859 1.3324 1.0188 0.110 Uiso 1 1 calc GR
C177 C 0.6806(3) 1.1948(2) 1.02827(12) 0.0647(7) Uani 1 1 d .
H17D H 0.7230 1.1574 1.0006 0.097 Uiso 1 1 calc GR
H17E H 0.6447 1.1558 1.0521 0.097 Uiso 1 1 calc GR
H17F H 0.7284 1.2431 1.0513 0.097 Uiso 1 1 calc GR
C178 C 1.4619(2) 1.2835(2) 0.80516(16) 0.0709(9) Uani 1 1 d .
H17G H 1.4867 1.2867 0.7675 0.106 Uiso 1 1 calc GR
H17H H 1.5188 1.2623 0.8265 0.106 Uiso 1 1 calc GR
H17I H 1.4449 1.3446 0.8239 0.106 Uiso 1 1 calc GR
C179 C 1.3826(2) 1.1200(2) 0.77395(16) 0.0707(9) Uani 1 1 d .
H17J H 1.3156 1.0799 0.7716 0.106 Uiso 1 1 calc GR
H17K H 1.4368 1.0972 0.7961 0.106 Uiso 1 1 calc GR
H17L H 1.4092 1.1204 0.7363 0.106 Uiso 1 1 calc GR

loop_
_atom_site_aniso_label
_atom_site_aniso_U_11
_atom_site_aniso_U_22
_atom_site_aniso_U_33
_atom_site_aniso_U_23
_atom_site_aniso_U_13
_atom_site_aniso_U_12
O14 0.0558(10) 0.0438(9) 0.0611(11) 0.0012(8) -0.0176(9) -0.0004(8)
O15 0.0801(13) 0.0505(10) 0.0472(10) 0.0127(8) 0.0084(9) 0.0174(9)
O39 0.0400(8) 0.0364(8) 0.0473(9) 0.0050(7) 0.0036(7) -0.0022(6)
O40 0.0549(10) 0.0545(10) 0.0448(9) 0.0189(8) 0.0119(8) 0.0158(8)
N7 0.0578(12) 0.0422(11) 0.0423(11) 0.0036(9) -0.0146(9) -0.0003(9)
N32 0.0367(9) 0.0372(9) 0.0352(9) 0.0074(7) -0.0042(7) -0.0039(7)
C1 0.0534(14) 0.0426(12) 0.0391(12) 0.0011(10) -0.0109(10) -0.0013(10)
C2 0.0525(14) 0.0471(13) 0.0498(14) 0.0052(11) -0.0134(11) 0.0064(11)
C3 0.0484(13) 0.0478(13) 0.0503(14) 0.0050(11) -0.0154(11) -0.0018(11)
C4 0.0524(13) 0.0416(12) 0.0391(12) 0.0042(10) -0.0105(10) 0.0010(10)
C5 0.0478(13) 0.0474(13) 0.0401(12) 0.0024(10) -0.0083(10) 0.0061(10)
C6 0.0451(13) 0.0506(13) 0.0424(12) 0.0016(10) -0.0101(10) 0.0012(10)
C8 0.0509(13) 0.0426(12) 0.0410(12) 0.0040(10) -0.0123(10) 0.0028(10)
C9 0.0484(13) 0.0502(13) 0.0397(12) 0.0010(10) -0.0055(10) 0.0079(10)
C10 0.0567(14) 0.0439(13) 0.0464(13) 0.0050(10) -0.0038(11) 0.0138(11)
C11 0.0571(14) 0.0451(13) 0.0436(13) 0.0082(10) -0.0058(11) 0.0067(11)
C12 0.0720(18) 0.0490(14) 0.0422(13) 0.0022(11) 0.0019(12) 0.0111(12)
C13 0.0739(18) 0.0396(13) 0.0474(14) 0.0018(11) -0.0035(12) 0.0118(12)
C16 0.0622(16) 0.0562(15) 0.0453(14) 0.0109(12) 0.0026(12) 0.0127(12)
C17 0.0658(17) 0.0427(13) 0.0563(15) 0.0050(11) -0.0204(13) 0.0037(12)
C18 0.0456(12) 0.0410(12) 0.0379(11) 0.0024(9) -0.0054(9) 0.0056(9)
C19 0.0529(14) 0.0430(13) 0.0465(13) 0.0050(10) -0.0085(11) -0.0088(10)
C20 0.0544(14) 0.0461(13) 0.0402(12) 0.0108(10) -0.0069(10) -0.0012(11)
C21 0.0410(12) 0.0423(12) 0.0392(11) 0.0020(9) -0.0056(9) 0.0042(9)
C22 0.0414(12) 0.0395(11) 0.0443(12) 0.0063(10) -0.0050(10) 0.0013(9)
C23 0.0457(12) 0.0389(11) 0.0375(11) 0.0070(9) -0.0047(9) 0.0049(9)
C24 0.0446(12) 0.0426(12) 0.0418(12) 0.0084(10) -0.0031(10) 0.0030(10)
C25 0.0423(12) 0.0434(12) 0.0427(12) 0.0103(10) -0.0046(10) -0.0013(9)
C26 0.0323(10) 0.0359(10) 0.0363(10) 0.0077(8) -0.0036(8) 0.0023(8)
C27 0.0348(10) 0.0410(11) 0.0359(11) 0.0098(9) 0.0043(8) 0.0040(8)
C28 0.0386(11) 0.0372(11) 0.0337(10) 0.0029(8) 0.0013(8) 0.0048(9)
C29 0.0345(10) 0.0371(10) 0.0336(10) 0.0089(8) -0.0038(8) 0.0003(8)
C30 0.0344(10) 0.0428(11) 0.0323(10) 0.0081(9) 0.0018(8) 0.0026(9)
C31 0.0396(11) 0.0359(10) 0.0312(10) 0.0044(8) 0.0000(8) 0.0038(8)
C33 0.0387(11) 0.0320(10) 0.0331(10) 0.0028(8) -0.0003(8) -0.0005(8)
C34 0.0360(11) 0.0359(11) 0.0424(12) 0.0034(9) 0.0015(9) 0.0041(8)
C35 0.0414(11) 0.0376(11) 0.0431(12) 0.0071(9) 0.0093(9) 0.0014(9)
C36 0.0484(12) 0.0310(10) 0.0369(11) 0.0047(8) 0.0048(9) 0.0053(9)
C37 0.0411(11) 0.0354(11) 0.0387(11) 0.0033(9) -0.0001(9) 0.0061(9)
C38 0.0366(11) 0.0379(11) 0.0336(10) 0.0029(8) 0.0015(8) 0.0015(8)
C41 0.0530(14) 0.0518(14) 0.0478(13) 0.0148(11) 0.0125(11) 0.0118(11)
C42 0.0437(12) 0.0371(11) 0.0404(12) 0.0032(9) -0.0047(9) -0.0013(9)
C43 0.0319(10) 0.0389(11) 0.0348(10) 0.0051(8) 0.0009(8) 0.0025(8)
C44 0.0398(11) 0.0396(11) 0.0413(12) 0.0086(9) -0.0024(9) -0.0027(9)
C45 0.0423(12) 0.0468(13) 0.0419(12) 0.0140(10) -0.0013(10) 0.0001(10)
C46 0.0352(11) 0.0488(13) 0.0367(11) 0.0076(9) -0.0030(9) -0.0019(9)
C47 0.0359(11) 0.0404(11) 0.0421(12) 0.0056(9) -0.0015(9) -0.0023(9)
C48 0.0348(10) 0.0377(11) 0.0388(11) 0.0088(9) 0.0002(9) 0.0020(8)
C49 0.0410(12) 0.0476(13) 0.0430(12) 0.0130(10) -0.0021(10) -0.0008(10)
C50 0.0436(12) 0.0438(12) 0.0439(12) 0.0116(10) -0.0034(10) -0.0033(10)
C51 0.0609(17) 0.081(2) 0.0545(16) 0.0004(15) -0.0019(13) 0.0148(15)
C52 0.096(2) 0.0623(18) 0.0565(17) 0.0196(14) 0.0029(16) -0.0002(16)
C53 0.085(2) 0.0572(17) 0.0589(17) 0.0033(13) -0.0087(15) 0.0163(15)
C54 0.076(2) 0.0448(15) 0.100(3) 0.0096(16) -0.0315(18) -0.0006(14)
C55 0.0700(18) 0.0626(17) 0.0463(14) 0.0161(12) 0.0086(13) 0.0076(14)
C56 0.0529(15) 0.0510(15) 0.0747(19) 0.0178(13) 0.0090(13) 0.0075(12)
C57 0.0480(13) 0.0372(11) 0.0481(13) 0.0081(10) 0.0003(10) 0.0012(10)
C58 0.0458(14) 0.0507(15) 0.0726(18) 0.0029(13) -0.0070(13) -0.0043(11)
O114 0.0381(8) 0.0528(9) 0.0386(8) 0.0091(7) -0.0029(6) -0.0049(7)
O115 0.0344(8) 0.0470(9) 0.0514(9) 0.0013(7) 0.0024(7) 0.0082(7)
N107 0.0359(9) 0.0438(10) 0.0343(9) -0.0026(8) 0.0014(7) 0.0019(8)
C101 0.0332(10) 0.0433(12) 0.0372(11) 0.0042(9) 0.0021(8) 0.0047(9)
C102 0.0340(10) 0.0369(11) 0.0402(11) 0.0043(9) 0.0042(9) 0.0017(8)
C103 0.0396(11) 0.0405(11) 0.0341(10) 0.0064(9) 0.0042(9) 0.0051(9)
C104 0.0328(10) 0.0395(11) 0.0347(10) 0.0000(9) 0.0034(8) 0.0046(8)
C105 0.0380(11) 0.0410(12) 0.0454(12) 0.0075(10) 0.0022(9) -0.0027(9)
C106 0.0411(12) 0.0501(13) 0.0423(12) 0.0156(10) 0.0010(10) -0.0007(10)
C108 0.0348(10) 0.0418(11) 0.0281(10) 0.0017(8) 0.0006(8) 0.0028(8)
C109 0.0379(11) 0.0392(11) 0.0316(10) -0.0004(8) 0.0012(8) 0.0101(9)
C110 0.0383(11) 0.0364(11) 0.0343(10) 0.0020(8) -0.0005(8) 0.0046(8)
C111 0.0355(10) 0.0432(11) 0.0299(10) 0.0037(8) -0.0014(8) 0.0073(9)
C112 0.0440(12) 0.0386(11) 0.0384(11) 0.0007(9) 0.0028(9) 0.0130(9)
C113 0.0448(12) 0.0364(11) 0.0386(11) 0.0019(9) 0.0018(9) 0.0029(9)
C116 0.0389(12) 0.0522(13) 0.0481(13) 0.0064(11) 0.0006(10) 0.0179(10)
C117 0.0446(13) 0.0595(15) 0.0406(12) 0.0092(11) 0.0019(10) -0.0012(11)
C118 0.0435(12) 0.0371(11) 0.0361(11) 0.0040(9) 0.0069(9) 0.0021(9)
C119 0.0413(12) 0.0602(15) 0.0453(13) -0.0067(11) 0.0041(10) 0.0019(11)
C120 0.0463(14) 0.0633(16) 0.0582(16) -0.0055(13) 0.0176(12) -0.0007(12)
C121 0.0685(17) 0.0449(13) 0.0411(13) -0.0002(10) 0.0199(12) -0.0064(12)
C122 0.0627(15) 0.0455(13) 0.0340(11) 0.0049(10) 0.0042(11) -0.0021(11)
C123 0.0474(12) 0.0423(12) 0.0359(11) 0.0065(9) 0.0031(9) 0.0038(10)
C124 0.0737(18) 0.0532(15) 0.0496(15) -0.0001(12) 0.0218(13) -0.0124(13)
C125 0.079(2) 0.0565(16) 0.0519(16) -0.0030(13) 0.0296(14) -0.0156(14)
C126 0.0502(14) 0.0587(15) 0.0513(14) 0.0092(12) 0.0044(11) 0.0189(12)
C127 0.0408(14) 0.090(2) 0.087(2) -0.0123(18) -0.0071(14) 0.0196(15)
C128 0.0592(16) 0.0659(17) 0.0451(14) 0.0010(12) 0.0017(12) -0.0017(13)
C129 0.0730(19) 0.0642(18) 0.0567(17) 0.0087(14) -0.0068(14) 0.0030(15)
O164 0.0355(8) 0.0562(11) 0.0709(12) 0.0126(9) -0.0039(8) -0.0027(7)
O165 0.0728(12) 0.0554(11) 0.0486(10) 0.0036(8) 0.0170(9) 0.0161(9)
N157 0.0324(9) 0.0463(10) 0.0300(9) 0.0037(7) 0.0001(7) 0.0028(7)
C151 0.0340(11) 0.0420(12) 0.0475(13) -0.0013(10) -0.0013(9) 0.0008(9)
C152 0.0443(12) 0.0479(13) 0.0446(13) 0.0096(10) 0.0029(10) -0.0036(10)
C153 0.0399(11) 0.0494(13) 0.0373(11) 0.0080(10) -0.0023(9) 0.0020(10)
C154 0.0337(10) 0.0388(11) 0.0327(10) -0.0010(8) -0.0007(8) 0.0014(8)
C155 0.0402(11) 0.0366(11) 0.0341(10) 0.0014(8) -0.0004(9) 0.0025(9)
C156 0.0381(11) 0.0407(11) 0.0402(11) 0.0002(9) -0.0078(9) 0.0044(9)
C158 0.0363(10) 0.0422(11) 0.0302(10) 0.0054(8) -0.0022(8) 0.0084(9)
C159 0.0447(12) 0.0422(12) 0.0434(12) 0.0048(10) 0.0049(10) 0.0064(10)
C160 0.0480(13) 0.0524(14) 0.0455(13) 0.0128(11) 0.0110(10) 0.0056(11)
C161 0.0519(14) 0.0523(14) 0.0366(11) 0.0052(10) 0.0045(10) 0.0183(11)
C162 0.0549(14) 0.0420(12) 0.0427(12) 0.0014(10) 0.0000(11) 0.0098(10)
C163 0.0476(13) 0.0416(12) 0.0380(11) 0.0072(9) 0.0008(10) 0.0082(10)
C166 0.0500(14) 0.0720(18) 0.0424(13) 0.0069(12) 0.0104(11) 0.0097(12)
C167 0.0355(12) 0.0505(14) 0.0685(17) 0.0016(12) -0.0057(11) 0.0043(10)
C168 0.0333(10) 0.0379(11) 0.0339(10) 0.0061(8) -0.0018(8) 0.0010(8)
C169 0.0329(10) 0.0393(11) 0.0341(10) 0.0070(8) 0.0006(8) 0.0029(8)
C170 0.0399(11) 0.0386(11) 0.0326(10) 0.0060(8) -0.0002(9) 0.0016(9)
C171 0.0397(11) 0.0428(12) 0.0367(11) 0.0070(9) -0.0063(9) -0.0017(9)
C172 0.0323(11) 0.0626(15) 0.0465(13) 0.0056(11) -0.0033(9) 0.0064(10)
C173 0.0361(11) 0.0549(14) 0.0402(12) 0.0004(10) 0.0015(9) 0.0067(10)
C174 0.0411(12) 0.0476(13) 0.0434(12) 0.0090(10) -0.0033(10) 0.0010(10)
C175 0.0413(12) 0.0493(13) 0.0420(12) 0.0077(10) -0.0055(10) -0.0004(10)
C176 0.070(2) 0.087(2) 0.0578(17) -0.0031(16) 0.0209(15) 0.0153(17)
C177 0.0645(18) 0.080(2) 0.0521(16) 0.0174(14) -0.0002(13) 0.0073(15)
C178 0.0387(13) 0.0587(17) 0.111(3) 0.0080(17) -0.0156(15) -0.0026(12)
C179 0.0503(16) 0.0554(16) 0.099(2) -0.0057(16) 0.0114(16) 0.0057(13)

loop_
_atom_type_symbol
_atom_type_description
_atom_type_scat_dispersion_real
_atom_type_scat_dispersion_imag
_atom_type_scat_source
C C 0.0033 0.0016 'International Tables Vol C Tables 4.2.6.8 and 6.1.1.4'
H H 0.0000 0.0000 'International Tables Vol C Tables 4.2.6.8 and 6.1.1.4'
N N 0.0061 0.0033 'International Tables Vol C Tables 4.2.6.8 and 6.1.1.4'
O O 0.0106 0.0060 'International Tables Vol C Tables 4.2.6.8 and 6.1.1.4'

loop_
_exptl_crystal_face_index_h
_exptl_crystal_face_index_k
_exptl_crystal_face_index_l
_exptl_crystal_face_perp_dist
_exptl_oxdiff_crystal_face_indexfrac_h
_exptl_oxdiff_crystal_face_indexfrac_k
_exptl_oxdiff_crystal_face_indexfrac_l
_exptl_oxdiff_crystal_face_x
_exptl_oxdiff_crystal_face_y
_exptl_oxdiff_crystal_face_z
-2 -5 4 0.0263 -2.0000 -5.0000 4.0000 -0.2407 -0.1474 -0.0093
2 5 -5 0.0529 2.0000 5.0000 -5.0000 0.2503 0.1440 0.0371
0 -2 -5 0.2493 0.0000 -2.0000 -5.0001 -0.0356 -0.0358 0.1849
0 2 5 0.2369 -0.0000 2.0000 5.0001 0.0356 0.0358 -0.1849
5 -1 1 0.0905 5.0000 -1.0000 1.0000 -0.0696 0.2771 0.0276
-5 1 -2 0.1115 -5.0000 1.0000 -2.0000 0.0793 -0.2805 0.0002
-1 1 5 0.2190 -1.0000 1.0000 5.0000 -0.0027 -0.0304 -0.1684
-4 0 -5 0.1400 -4.0000 0.0000 -5.0001 0.0627 -0.2434 0.1130
-2 5 -5 0.0856 -2.0000 5.0000 -5.0000 0.2648 -0.0826 0.0111
-1 2 -5 0.1371 -1.0000 2.0000 -5.0000 0.1355 -0.0544 0.0865
4 -5 -3 0.1956 4.0000 -5.0000 -3.0000 -0.1950 0.1690 0.2241
3 -5 5 0.0836 3.0000 -5.0000 5.0000 -0.2684 0.1392 -0.0047

loop_
_geom_angle_atom_site_label_1
_geom_angle_atom_site_label_2
_geom_angle_atom_site_label_3
_geom_angle
_geom_angle_site_symmetry_3
C1 O14 C17 118.3(2) .
C11 O15 C16 119.1(2) .
C26 O39 C42 118.14(17) .
C36 O40 C41 120.03(18) .
C4 N7 C8 117.82(19) .
C18 N7 C4 119.22(19) .
C18 N7 C8 118.85(19) .
C33 N32 C29 116.19(16) .
C43 N32 C29 120.29(17) .
C43 N32 C33 122.77(17) .
O14 C1 C2 124.7(2) .
O14 C1 C6 115.9(2) .
C2 C1 C6 119.4(2) .
C1 C2 H2 120.2 .
C3 C2 C1 119.5(2) .
C3 C2 H2 120.2 .
C2 C3 H3 119.3 .
C4 C3 C2 121.4(2) .
C4 C3 H3 119.3 .
C3 C4 N7 121.6(2) .
C3 C4 C5 118.6(2) .
C5 C4 N7 119.8(2) .
C4 C5 H5 119.7 .
C6 C5 C4 120.6(2) .
C6 C5 H5 119.7 .
C1 C6 H6 119.8 .
C5 C6 C1 120.5(2) .
C5 C6 H6 119.8 .
C9 C8 N7 120.3(2) .
C13 C8 N7 121.5(2) .
C13 C8 C9 118.2(2) .
C8 C9 H9 119.7 .
C10 C9 C8 120.7(2) .
C10 C9 H9 119.7 .
C9 C10 H10 119.8 .
C9 C10 C11 120.5(2) .
C11 C10 H10 119.8 .
O15 C11 C10 115.3(2) .
O15 C11 C12 125.3(2) .
C12 C11 C10 119.4(2) .
C11 C12 H12 120.2 .
C11 C12 C13 119.6(2) .
C13 C12 H12 120.2 .
C8 C13 C12 121.5(2) .
C8 C13 H13 119.3 .
C12 C13 H13 119.3 .
O15 C16 H16 109.3 .
O15 C16 C51 109.5(2) .
O15 C16 C52 106.0(2) .
C51 C16 H16 109.3 .
C51 C16 C52 113.3(3) .
C52 C16 H16 109.3 .
O14 C17 H17 109.1 .
O14 C17 C53 110.7(2) .
O14 C17 C54 106.4(2) .
C53 C17 H17 109.1 .
C54 C17 H17 109.1 .
C54 C17 C53 112.3(3) .
C19 C18 N7 120.0(2) .
C23 C18 N7 121.5(2) .
C23 C18 C19 118.4(2) .
C18 C19 H19 119.5 .
C20 C19 C18 121.0(2) .
C20 C19 H19 119.5 .
C19 C20 H20 119.7 .
C19 C20 C21 120.6(2) .
C21 C20 H20 119.7 .
C20 C21 C22 118.4(2) .
C20 C21 C24 120.9(2) .
C22 C21 C24 120.6(2) .
C21 C22 H22 119.4 .
C23 C22 C21 121.2(2) .
C23 C22 H22 119.4 .
C18 C23 H23 119.8 .
C22 C23 C18 120.4(2) .
C22 C23 H23 119.8 .
C25 C24 C21 178.7(3) .
C24 C25 C50 178.9(3) .
O39 C26 C27 115.61(18) .
O39 C26 C31 124.83(19) .
C31 C26 C27 119.54(19) .
C26 C27 H27 119.8 .
C28 C27 C26 120.40(19) .
C28 C27 H27 119.8 .
C27 C28 H28 119.9 .
C27 C28 C29 120.14(19) .
C29 C28 H28 119.9 .
C28 C29 N32 121.28(19) .
C30 C29 N32 119.44(19) .
C30 C29 C28 119.27(19) .
C29 C30 H30 119.4 .
C29 C30 C31 121.24(19) .
C31 C30 H30 119.4 .
C26 C31 H31 120.3 .
C30 C31 C26 119.40(19) .
C30 C31 H31 120.3 .
C34 C33 N32 122.32(19) .
C34 C33 C38 118.5(2) .
C38 C33 N32 119.11(19) .
C33 C34 H34 119.5 .
C33 C34 C35 121.0(2) .
C35 C34 H34 119.5 .
C34 C35 H35 120.0 .
C34 C35 C36 119.9(2) .
C36 C35 H35 120.0 .
O40 C36 C35 125.3(2) .
O40 C36 C37 115.4(2) .
C37 C36 C35 119.3(2) .
C36 C37 H37 119.9 .
C38 C37 C36 120.2(2) .
C38 C37 H37 119.9 .
C33 C38 H38 119.5 .
C37 C38 C33 121.0(2) .
C37 C38 H38 119.5 .
O40 C41 H41 109.3 .
O40 C41 C55 105.5(2) .
O40 C41 C56 109.7(2) .
C55 C41 H41 109.3 .
C56 C41 H41 109.3 .
C56 C41 C55 113.5(2) .
O39 C42 H42 109.6 .
O39 C42 C57 110.18(18) .
O39 C42 C58 105.61(19) .
C57 C42 H42 109.6 .
C58 C42 H42 109.6 .
C58 C42 C57 112.1(2) .
N32 C43 C44 120.86(19) .
N32 C43 C48 121.11(19) .
C44 C43 C48 118.0(2) .
C43 C44 H44 119.3 .
C45 C44 C43 121.4(2) .
C45 C44 H44 119.3 .
C44 C45 H45 119.6 .
C44 C45 C46 120.7(2) .
C46 C45 H45 119.6 .
C45 C46 C47 118.1(2) .
C45 C46 C49 120.8(2) .
C47 C46 C49 121.0(2) .
C46 C47 H47 119.3 .
C48 C47 C46 121.3(2) .
C48 C47 H47 119.3 .
C43 C48 H48 119.8 .
C47 C48 C43 120.4(2) .
C47 C48 H48 119.8 .
C50 C49 C46 177.8(3) .
C49 C50 C25 178.4(3) .
C16 C51 H51A 109.5 .
C16 C51 H51B 109.5 .
C16 C51 H51C 109.5 .
H51A C51 H51B 109.5 .
H51A C51 H51C 109.5 .
H51B C51 H51C 109.5 .
C16 C52 H52A 109.5 .
C16 C52 H52B 109.5 .
C16 C52 H52C 109.5 .
H52A C52 H52B 109.5 .
H52A C52 H52C 109.5 .
H52B C52 H52C 109.5 .
C17 C53 H53A 109.5 .
C17 C53 H53B 109.5 .
C17 C53 H53C 109.5 .
H53A C53 H53B 109.5 .
H53A C53 H53C 109.5 .
H53B C53 H53C 109.5 .
C17 C54 H54A 109.5 .
C17 C54 H54B 109.5 .
C17 C54 H54C 109.5 .
H54A C54 H54B 109.5 .
H54A C54 H54C 109.5 .
H54B C54 H54C 109.5 .
C41 C55 H55A 109.5 .
C41 C55 H55B 109.5 .
C41 C55 H55C 109.5 .
H55A C55 H55B 109.5 .
H55A C55 H55C 109.5 .
H55B C55 H55C 109.5 .
C41 C56 H56A 109.5 .
C41 C56 H56B 109.5 .
C41 C56 H56C 109.5 .
H56A C56 H56B 109.5 .
H56A C56 H56C 109.5 .
H56B C56 H56C 109.5 .
C42 C57 H57A 109.5 .
C42 C57 H57B 109.5 .
C42 C57 H57C 109.5 .
H57A C57 H57B 109.5 .
H57A C57 H57C 109.5 .
H57B C57 H57C 109.5 .
C42 C58 H58A 109.5 .
C42 C58 H58B 109.5 .
C42 C58 H58C 109.5 .
H58A C58 H58B 109.5 .
H58A C58 H58C 109.5 .
H58B C58 H58C 109.5 .
C101 O114 C117 120.73(17) .
C111 O115 C116 119.73(18) .
C108 N107 C104 117.34(16) .
C118 N107 C104 120.55(18) .
C118 N107 C108 121.09(18) .
O114 C101 C102 114.85(19) .
O114 C101 C106 125.8(2) .
C106 C101 C102 119.3(2) .
C101 C102 H102 119.6 .
C103 C102 C101 120.8(2) .
C103 C102 H102 119.6 .
C102 C103 H103 119.9 .
C102 C103 C104 120.1(2) .
C104 C103 H103 119.9 .
C103 C104 N107 120.2(2) .
C105 C104 N107 120.8(2) .
C105 C104 C103 119.0(2) .
C104 C105 H105 119.4 .
C104 C105 C106 121.2(2) .
C106 C105 H105 119.4 .
C101 C106 C105 119.5(2) .
C101 C106 H106 120.3 .
C105 C106 H106 120.3 .
C109 C108 N107 120.81(19) .
C113 C108 N107 119.8(2) .
C113 C108 C109 119.3(2) .
C108 C109 H109 119.9 .
C110 C109 C108 120.11(19) .
C110 C109 H109 119.9 .
C109 C110 H110 119.8 .
C109 C110 C111 120.5(2) .
C111 C110 H110 119.8 .
O115 C111 C110 113.98(19) .
O115 C111 C112 126.39(19) .
C112 C111 C110 119.6(2) .
C111 C112 H112 120.2 .
C111 C112 C113 119.6(2) .
C113 C112 H112 120.2 .
C108 C113 C112 120.9(2) .
C108 C113 H113 119.6 .
C112 C113 H113 119.6 .
O115 C116 H116 109.9 .
O115 C116 C126 111.20(19) .
O115 C116 C127 104.1(2) .
C126 C116 H116 109.9 .
C126 C116 C127 111.6(2) .
C127 C116 H116 109.9 .
O114 C117 H117 109.9 .
O114 C117 C128 105.6(2) .
O114 C117 C129 110.0(2) .
C128 C117 H117 109.9 .
C129 C117 H117 109.9 .
C129 C117 C128 111.3(2) .
N107 C118 C119 120.5(2) .
N107 C118 C123 121.4(2) .
C123 C118 C119 118.0(2) .
C118 C119 H119 119.8 .
C120 C119 C118 120.4(2) .
C120 C119 H119 119.8 .
C119 C120 H120 119.2 .
C119 C120 C121 121.6(2) .
C121 C120 H120 119.2 .
C120 C121 C124 119.1(3) .
C122 C121 C120 118.2(2) .
C122 C121 C124 122.7(3) .
C121 C122 H122 119.6 .
C123 C122 C121 120.7(2) .
C123 C122 H122 119.6 .
C118 C123 H123 119.5 .
C122 C123 C118 121.1(2) .
C122 C123 H123 119.5 .
C125 C124 C121 174.3(4) .
C124 C125 C125 179.6(5) 2_677
C116 C126 H12A 109.5 .
C116 C126 H12B 109.5 .
C116 C126 H12C 109.5 .
H12A C126 H12B 109.5 .
H12A C126 H12C 109.5 .
H12B C126 H12C 109.5 .
C116 C127 H12D 109.5 .
C116 C127 H12E 109.5 .
C116 C127 H12F 109.5 .
H12D C127 H12E 109.5 .
H12D C127 H12F 109.5 .
H12E C127 H12F 109.5 .
C117 C128 H12G 109.5 .
C117 C128 H12H 109.5 .
C117 C128 H12I 109.5 .
H12G C128 H12H 109.5 .
H12G C128 H12I 109.5 .
H12H C128 H12I 109.5 .
C117 C129 H12J 109.5 .
C117 C129 H12K 109.5 .
C117 C129 H12L 109.5 .
H12J C129 H12K 109.5 .
H12J C129 H12L 109.5 .
H12K C129 H12L 109.5 .
C151 O164 C167 119.7(2) .
C161 O165 C166 119.7(2) .
C154 N157 C158 115.32(17) .
C168 N157 C154 121.36(17) .
C168 N157 C158 121.24(17) .
O164 C151 C152 115.2(2) .
O164 C151 C156 125.1(2) .
C156 C151 C152 119.7(2) .
C151 C152 H152 119.7 .
C153 C152 C151 120.7(2) .
C153 C152 H152 119.7 .
C152 C153 H153 120.0 .
C152 C153 C154 120.0(2) .
C154 C153 H153 120.0 .
C153 C154 N157 122.2(2) .
C155 C154 N157 118.55(19) .
C155 C154 C153 119.2(2) .
C154 C155 H155 119.5 .
C154 C155 C156 121.1(2) .
C156 C155 H155 119.5 .
C151 C156 C155 119.4(2) .
C151 C156 H156 120.3 .
C155 C156 H156 120.3 .
C159 C158 N157 121.9(2) .
C159 C158 C163 118.8(2) .
C163 C158 N157 119.3(2) .
C158 C159 H159 119.9 .
C158 C159 C160 120.2(2) .
C160 C159 H159 119.9 .
C159 C160 H160 120.1 .
C161 C160 C159 119.7(2) .
C161 C160 H160 120.1 .
O165 C161 C160 125.3(2) .
C162 C161 O165 114.7(2) .
C162 C161 C160 120.0(2) .
C161 C162 H162 120.0 .
C161 C162 C163 120.1(2) .
C163 C162 H162 120.0 .
C158 C163 H163 119.5 .
C162 C163 C158 121.1(2) .
C162 C163 H163 119.5 .
O165 C166 H166 109.9 .
O165 C166 C176 106.6(2) .
O165 C166 C177 109.0(2) .
C176 C166 H166 109.9 .
C176 C166 C177 111.5(2) .
C177 C166 H166 109.9 .
O164 C167 H167 109.7 .
O164 C167 C178 104.6(2) .
O164 C167 C179 110.7(2) .
C178 C167 H167 109.7 .
C179 C167 H167 109.7 .
C179 C167 C178 112.4(2) .
N157 C168 C169 120.82(18) .
C173 C168 N157 121.27(19) .
C173 C168 C169 117.89(19) .
C168 C169 H169 119.5 .
C170 C169 C168 120.99(19) .
C170 C169 H169 119.5 .
C169 C170 H170 119.5 .
C169 C170 C171 121.0(2) .
C171 C170 H170 119.5 .
C170 C171 C172 117.9(2) .
C170 C171 C174 122.3(2) .
C172 C171 C174 119.8(2) .
C171 C172 H172 119.2 .
C173 C172 C171 121.5(2) .
C173 C172 H172 119.2 .
C168 C173 H173 119.6 .
C172 C173 C168 120.7(2) .
C172 C173 H173 119.6 .
C175 C174 C171 176.0(3) .
C174 C175 C175 178.4(4) 2_676
C166 C176 H17A 109.5 .
C166 C176 H17B 109.5 .
C166 C176 H17C 109.5 .
H17A C176 H17B 109.5 .
H17A C176 H17C 109.5 .
H17B C176 H17C 109.5 .
C166 C177 H17D 109.5 .
C166 C177 H17E 109.5 .
C166 C177 H17F 109.5 .
H17D C177 H17E 109.5 .
H17D C177 H17F 109.5 .
H17E C177 H17F 109.5 .
C167 C178 H17G 109.5 .
C167 C178 H17H 109.5 .
C167 C178 H17I 109.5 .
H17G C178 H17H 109.5 .
H17G C178 H17I 109.5 .
H17H C178 H17I 109.5 .
C167 C179 H17J 109.5 .
C167 C179 H17K 109.5 .
C167 C179 H17L 109.5 .
H17J C179 H17K 109.5 .
H17J C179 H17L 109.5 .
H17K C179 H17L 109.5 .

loop_
_geom_bond_atom_site_label_1
_geom_bond_atom_site_label_2
_geom_bond_distance
_geom_bond_site_symmetry_2
O14 C1 1.375(3) .
O14 C17 1.444(3) .
O15 C11 1.371(3) .
O15 C16 1.451(3) .
O39 C26 1.370(3) .
O39 C42 1.445(3) .
O40 C36 1.369(3) .
O40 C41 1.450(3) .
N7 C4 1.431(3) .
N7 C8 1.434(3) .
N7 C18 1.409(3) .
N32 C29 1.436(3) .
N32 C33 1.431(3) .
N32 C43 1.387(3) .
C1 C2 1.391(3) .
C1 C6 1.391(4) .
C2 H2 0.9500 .
C2 C3 1.390(3) .
C3 H3 0.9500 .
C3 C4 1.386(4) .
C4 C5 1.391(3) .
C5 H5 0.9500 .
C5 C6 1.382(3) .
C6 H6 0.9500 .
C8 C9 1.394(3) .
C8 C13 1.386(4) .
C9 H9 0.9500 .
C9 C10 1.386(4) .
C10 H10 0.9500 .
C10 C11 1.396(4) .
C11 C12 1.379(4) .
C12 H12 0.9500 .
C12 C13 1.399(4) .
C13 H13 0.9500 .
C16 H16 1.0000 .
C16 C51 1.501(4) .
C16 C52 1.512(4) .
C17 H17 1.0000 .
C17 C53 1.516(4) .
C17 C54 1.515(4) .
C18 C19 1.402(3) .
C18 C23 1.395(3) .
C19 H19 0.9500 .
C19 C20 1.379(3) .
C20 H20 0.9500 .
C20 C21 1.395(3) .
C21 C22 1.396(3) .
C21 C24 1.431(3) .
C22 H22 0.9500 .
C22 C23 1.382(3) .
C23 H23 0.9500 .
C24 C25 1.206(3) .
C25 C50 1.372(3) .
C26 C27 1.394(3) .
C26 C31 1.392(3) .
C27 H27 0.9500 .
C27 C28 1.383(3) .
C28 H28 0.9500 .
C28 C29 1.391(3) .
C29 C30 1.381(3) .
C30 H30 0.9500 .
C30 C31 1.387(3) .
C31 H31 0.9500 .
C33 C34 1.385(3) .
C33 C38 1.394(3) .
C34 H34 0.9500 .
C34 C35 1.388(3) .
C35 H35 0.9500 .
C35 C36 1.395(3) .
C36 C37 1.388(3) .
C37 H37 0.9500 .
C37 C38 1.382(3) .
C38 H38 0.9500 .
C41 H41 1.0000 .
C41 C55 1.517(4) .
C41 C56 1.504(4) .
C42 H42 1.0000 .
C42 C57 1.517(3) .
C42 C58 1.515(3) .
C43 C44 1.399(3) .
C43 C48 1.407(3) .
C44 H44 0.9500 .
C44 C45 1.380(3) .
C45 H45 0.9500 .
C45 C46 1.397(3) .
C46 C47 1.402(3) .
C46 C49 1.432(3) .
C47 H47 0.9500 .
C47 C48 1.381(3) .
C48 H48 0.9500 .
C49 C50 1.203(3) .
C51 H51A 0.9800 .
C51 H51B 0.9800 .
C51 H51C 0.9800 .
C52 H52A 0.9800 .
C52 H52B 0.9800 .
C52 H52C 0.9800 .
C53 H53A 0.9800 .
C53 H53B 0.9800 .
C53 H53C 0.9800 .
C54 H54A 0.9800 .
C54 H54B 0.9800 .
C54 H54C 0.9800 .
C55 H55A 0.9800 .
C55 H55B 0.9800 .
C55 H55C 0.9800 .
C56 H56A 0.9800 .
C56 H56B 0.9800 .
C56 H56C 0.9800 .
C57 H57A 0.9800 .
C57 H57B 0.9800 .
C57 H57C 0.9800 .
C58 H58A 0.9800 .
C58 H58B 0.9800 .
C58 H58C 0.9800 .
O114 C101 1.370(3) .
O114 C117 1.447(3) .
O115 C111 1.370(3) .
O115 C116 1.451(3) .
N107 C104 1.439(3) .
N107 C108 1.434(3) .
N107 C118 1.394(3) .
C101 C102 1.390(3) .
C101 C106 1.385(3) .
C102 H102 0.9500 .
C102 C103 1.386(3) .
C103 H103 0.9500 .
C103 C104 1.387(3) .
C104 C105 1.383(3) .
C105 H105 0.9500 .
C105 C106 1.395(3) .
C106 H106 0.9500 .
C108 C109 1.391(3) .
C108 C113 1.383(3) .
C109 H109 0.9500 .
C109 C110 1.379(3) .
C110 H110 0.9500 .
C110 C111 1.397(3) .
C111 C112 1.382(3) .
C112 H112 0.9500 .
C112 C113 1.394(3) .
C113 H113 0.9500 .
C116 H116 1.0000 .
C116 C126 1.499(4) .
C116 C127 1.517(4) .
C117 H117 1.0000 .
C117 C128 1.516(4) .
C117 C129 1.488(4) .
C118 C119 1.399(3) .
C118 C123 1.397(3) .
C119 H119 0.9500 .
C119 C120 1.380(3) .
C120 H120 0.9500 .
C120 C121 1.391(4) .
C121 C122 1.389(4) .
C121 C124 1.434(3) .
C122 H122 0.9500 .
C122 C123 1.387(3) .
C123 H123 0.9500 .
C124 C125 1.198(4) .
C125 C125 1.382(5) 2_677
C126 H12A 0.9800 .
C126 H12B 0.9800 .
C126 H12C 0.9800 .
C127 H12D 0.9800 .
C127 H12E 0.9800 .
C127 H12F 0.9800 .
C128 H12G 0.9800 .
C128 H12H 0.9800 .
C128 H12I 0.9800 .
C129 H12J 0.9800 .
C129 H12K 0.9800 .
C129 H12L 0.9800 .
O164 C151 1.374(3) .
O164 C167 1.437(3) .
O165 C161 1.382(3) .
O165 C166 1.431(3) .
N157 C154 1.435(3) .
N157 C158 1.439(3) .
N157 C168 1.401(3) .
C151 C152 1.391(3) .
C151 C156 1.384(3) .
C152 H152 0.9500 .
C152 C153 1.381(3) .
C153 H153 0.9500 .
C153 C154 1.392(3) .
C154 C155 1.384(3) .
C155 H155 0.9500 .
C155 C156 1.392(3) .
C156 H156 0.9500 .
C158 C159 1.379(3) .
C158 C163 1.390(3) .
C159 H159 0.9500 .
C159 C160 1.402(3) .
C160 H160 0.9500 .
C160 C161 1.385(4) .
C161 C162 1.372(4) .
C162 H162 0.9500 .
C162 C163 1.377(3) .
C163 H163 0.9500 .
C166 H166 1.0000 .
C166 C176 1.505(4) .
C166 C177 1.510(4) .
C167 H167 1.0000 .
C167 C178 1.523(4) .
C167 C179 1.516(4) .
C168 C169 1.406(3) .
C168 C173 1.397(3) .
C169 H169 0.9500 .
C169 C170 1.382(3) .
C170 H170 0.9500 .
C170 C171 1.394(3) .
C171 C172 1.399(3) .
C171 C174 1.430(3) .
C172 H172 0.9500 .
C172 C173 1.379(3) .
C173 H173 0.9500 .
C174 C175 1.203(3) .
C175 C175 1.371(5) 2_676
C176 H17A 0.9800 .
C176 H17B 0.9800 .
C176 H17C 0.9800 .
C177 H17D 0.9800 .
C177 H17E 0.9800 .
C177 H17F 0.9800 .
C178 H17G 0.9800 .
C178 H17H 0.9800 .
C178 H17I 0.9800 .
C179 H17J 0.9800 .
C179 H17K 0.9800 .
C179 H17L 0.9800 .

loop_
_geom_torsion_atom_site_label_1
_geom_torsion_atom_site_label_2
_geom_torsion_atom_site_label_3
_geom_torsion_atom_site_label_4
_geom_torsion
O14 C1 C2 C3 177.9(2)
O14 C1 C6 C5 -178.7(2)
O15 C11 C12 C13 174.6(3)
O39 C26 C27 C28 177.38(19)
O39 C26 C31 C30 -177.6(2)
O40 C36 C37 C38 -177.18(19)
N7 C4 C5 C6 178.1(2)
N7 C8 C9 C10 174.3(2)
N7 C8 C13 C12 -175.1(2)
N7 C18 C19 C20 179.3(2)
N7 C18 C23 C22 179.4(2)
N32 C29 C30 C31 178.94(19)
N32 C33 C34 C35 -176.11(19)
N32 C33 C38 C37 175.26(19)
N32 C43 C44 C45 177.3(2)
N32 C43 C48 C47 -176.4(2)
C1 O14 C17 C53 -73.4(3)
C1 O14 C17 C54 164.3(2)
C1 C2 C3 C4 2.0(4)
C2 C1 C6 C5 1.4(4)
C2 C3 C4 N7 -178.9(2)
C2 C3 C4 C5 -1.0(4)
C3 C4 C5 C6 0.2(4)
C4 N7 C8 C9 139.8(2)
C4 N7 C8 C13 -41.9(3)
C4 N7 C18 C19 -32.6(3)
C4 N7 C18 C23 148.2(2)
C4 C5 C6 C1 -0.4(4)
C6 C1 C2 C3 -2.1(4)
C8 N7 C4 C3 114.4(3)
C8 N7 C4 C5 -63.5(3)
C8 N7 C18 C19 170.7(2)
C8 N7 C18 C23 -8.6(3)
C8 C9 C10 C11 0.6(4)
C9 C8 C13 C12 3.2(4)
C9 C10 C11 O15 -175.5(2)
C9 C10 C11 C12 3.8(4)
C10 C11 C12 C13 -4.6(4)
C11 O15 C16 C51 92.2(3)
C11 O15 C16 C52 -145.3(2)
C11 C12 C13 C8 1.1(4)
C13 C8 C9 C10 -4.0(4)
C16 O15 C11 C10 170.1(2)
C16 O15 C11 C12 -9.1(4)
C17 O14 C1 C2 -5.8(4)
C17 O14 C1 C6 174.3(2)
C18 N7 C4 C3 -42.6(3)
C18 N7 C4 C5 139.5(2)
C18 N7 C8 C9 -63.1(3)
C18 N7 C8 C13 115.1(3)
C18 C19 C20 C21 1.7(4)
C19 C18 C23 C22 0.1(3)
C19 C20 C21 C22 -0.6(4)
C19 C20 C21 C24 178.7(2)
C20 C21 C22 C23 -0.7(3)
C21 C22 C23 C18 0.9(3)
C23 C18 C19 C20 -1.4(4)
C24 C21 C22 C23 180.0(2)
C26 O39 C42 C57 -80.0(2)
C26 O39 C42 C58 158.7(2)
C26 C27 C28 C29 0.9(3)
C27 C26 C31 C30 1.0(3)
C27 C28 C29 N32 -179.29(19)
C27 C28 C29 C30 -0.1(3)
C28 C29 C30 C31 -0.3(3)
C29 N32 C33 C34 121.5(2)
C29 N32 C33 C38 -55.3(3)
C29 N32 C43 C44 -9.6(3)
C29 N32 C43 C48 168.88(19)
C29 C30 C31 C26 -0.2(3)
C31 C26 C27 C28 -1.4(3)
C33 N32 C29 C28 120.0(2)
C33 N32 C29 C30 -59.2(3)
C33 N32 C43 C44 160.0(2)
C33 N32 C43 C48 -21.4(3)
C33 C34 C35 C36 1.4(3)
C34 C33 C38 C37 -1.6(3)
C34 C35 C36 O40 176.1(2)
C34 C35 C36 C37 -2.5(3)
C35 C36 C37 C38 1.6(3)
C36 O40 C41 C55 -144.6(2)
C36 O40 C41 C56 92.8(3)
C36 C37 C38 C33 0.5(3)
C38 C33 C34 C35 0.6(3)
C41 O40 C36 C35 -16.7(3)
C41 O40 C36 C37 162.0(2)
C42 O39 C26 C27 -176.31(19)
C42 O39 C26 C31 2.4(3)
C43 N32 C29 C28 -69.6(3)
C43 N32 C29 C30 111.2(2)
C43 N32 C33 C34 -48.6(3)
C43 N32 C33 C38 134.7(2)
C43 C44 C45 C46 -1.0(4)
C44 C43 C48 C47 2.2(3)
C44 C45 C46 C47 2.2(3)
C44 C45 C46 C49 -178.5(2)
C45 C46 C47 C48 -1.2(3)
C46 C47 C48 C43 -1.0(3)
C48 C43 C44 C45 -1.2(3)
C49 C46 C47 C48 179.4(2)
O114 C101 C102 C103 179.95(19)
O114 C101 C106 C105 178.2(2)
O115 C111 C112 C113 -179.3(2)
N107 C104 C105 C106 178.9(2)
N107 C108 C109 C110 -177.46(19)
N107 C108 C113 C112 177.1(2)
N107 C118 C119 C120 177.6(2)
N107 C118 C123 C122 -178.0(2)
C101 O114 C117 C128 157.8(2)
C101 O114 C117 C129 -82.0(3)
C101 C102 C103 C104 1.2(3)
C102 C101 C106 C105 -2.8(3)
C102 C103 C104 N107 179.18(19)
C102 C103 C104 C105 -1.2(3)
C103 C104 C105 C106 -0.7(3)
C104 N107 C108 C109 112.5(2)
C104 N107 C108 C113 -65.6(3)
C104 N107 C118 C119 -5.8(3)
C104 N107 C118 C123 173.1(2)
C104 C105 C106 C101 2.8(3)
C106 C101 C102 C103 0.9(3)
C108 N107 C104 C103 126.4(2)
C108 N107 C104 C105 -53.2(3)
C108 N107 C118 C119 162.3(2)
C108 N107 C118 C123 -18.8(3)
C108 C109 C110 C111 0.1(3)
C109 C108 C113 C112 -1.0(3)
C109 C110 C111 O115 179.00(19)
C109 C110 C111 C112 -0.5(3)
C110 C111 C112 C113 0.1(3)
C111 O115 C116 C126 79.7(3)
C111 O115 C116 C127 -159.9(2)
C111 C112 C113 C108 0.6(3)
C113 C108 C109 C110 0.6(3)
C116 O115 C111 C110 177.96(19)
C116 O115 C111 C112 -2.6(3)
C117 O114 C101 C102 -167.1(2)
C117 O114 C101 C106 11.9(3)
C118 N107 C104 C103 -65.1(3)
C118 N107 C104 C105 115.3(2)
C118 N107 C108 C109 -56.0(3)
C118 N107 C108 C113 125.9(2)
C118 C119 C120 C121 0.8(4)
C119 C118 C123 C122 1.0(3)
C119 C120 C121 C122 0.2(4)
C119 C120 C121 C124 178.1(3)
C120 C121 C122 C123 -0.6(4)
C121 C122 C123 C118 0.0(4)
C123 C118 C119 C120 -1.3(4)
C124 C121 C122 C123 -178.4(2)
O164 C151 C152 C153 -178.3(2)
O164 C151 C156 C155 178.5(2)
O165 C161 C162 C163 -175.9(2)
N157 C154 C155 C156 -175.94(19)
N157 C158 C159 C160 -178.6(2)
N157 C158 C163 C162 178.8(2)
N157 C168 C169 C170 178.8(2)
N157 C168 C173 C172 -178.2(2)
C151 O164 C167 C178 -164.4(2)
C151 O164 C167 C179 74.4(3)
C151 C152 C153 C154 0.1(4)
C152 C151 C156 C155 1.1(3)
C152 C153 C154 N157 176.3(2)
C152 C153 C154 C155 0.0(3)
C153 C154 C155 C156 0.5(3)
C154 N157 C158 C159 -135.0(2)
C154 N157 C158 C163 43.6(3)
C154 N157 C168 C169 25.9(3)
C154 N157 C168 C173 -155.5(2)
C154 C155 C156 C151 -1.0(3)
C156 C151 C152 C153 -0.6(4)
C158 N157 C154 C153 -117.2(2)
C158 N157 C154 C155 59.1(3)
C158 N157 C168 C169 -171.25(19)
C158 N157 C168 C173 7.3(3)
C158 C159 C160 C161 -0.6(4)
C159 C158 C163 C162 -2.5(3)
C159 C160 C161 O165 176.1(2)
C159 C160 C161 C162 -2.0(4)
C160 C161 C162 C163 2.3(4)
C161 O165 C166 C176 -168.2(2)
C161 O165 C166 C177 71.4(3)
C161 C162 C163 C158 -0.1(4)
C163 C158 C159 C160 2.8(3)
C166 O165 C161 C160 22.3(4)
C166 O165 C161 C162 -159.6(2)
C167 O164 C151 C152 -173.3(2)
C167 O164 C151 C156 9.2(3)
C168 N157 C154 C153 46.5(3)
C168 N157 C154 C155 -137.1(2)
C168 N157 C158 C159 61.2(3)
C168 N157 C158 C163 -120.2(2)
C168 C169 C170 C171 -1.0(3)
C169 C168 C173 C172 0.4(4)
C169 C170 C171 C172 1.0(3)
C169 C170 C171 C174 -179.6(2)
C170 C171 C172 C173 -0.4(4)
C171 C172 C173 C168 -0.3(4)
C173 C168 C169 C170 0.2(3)
C174 C171 C172 C173 -179.8(2)
